data_1557072
loop_
_publ_author_name
'Polamo, Mika'
'Leskela, Markku'

_publ_section_title
;
 Formation of Tetrahydrofuran Adducts of LiZrCl5 in the Reaction of
 Li(NPh2) and ZrCl4: Crystal Structures of [Li(thf)4][ZrCl5(thf)] and
 Li(thf)3-mu-Cl-ZrCl4(thf).
;
_journal_name_full 'Acta Chemica Scandinavica'
_journal_page_first 44
_journal_page_last 48
_journal_paper_doi 10.3891/acta.chem.scand.51-0044
_journal_volume 51
_journal_year 1997
_chemical_formula_sum 'C20 H40 Cl5 Li O5 Zr'
_chemical_formula_weight 635.93
_space_group_IT_number 14
_space_group_name_Hall '-P 2ybc'
_space_group_name_H-M_alt 'P 1 21/c 1'
_symmetry_cell_setting monoclinic
_symmetry_Int_Tables_number 14
_symmetry_space_group_name_Hall '-P 2ybc'
_symmetry_space_group_name_H-M 'P 1 21/c 1'
_cell_angle_alpha 90.
_cell_angle_beta 105.59(4)
_cell_angle_gamma 90.
_cell_formula_units_Z 4
_cell_length_a 10.466(9)
_cell_length_b 16.361(9)
_cell_length_c 17.645(7)
_cell_volume 2910(3)
_diffrn_ambient_temperature 153
_diffrn_radiation_probe x-ray
_diffrn_radiation_type MoK\a
_diffrn_radiation_wavelength 0.71073
_exptl_absorpt_coefficient_mu 0.863
_exptl_crystal_density_diffrn 1.451
_exptl_crystal_F_000 1312
_refine_ls_goodness_of_fit_ref 1.011
_refine_ls_number_parameters 538
_refine_ls_number_reflns 5922
_refine_ls_R_factor_all 0.0942
_refine_ls_R_factor_gt 0.0695
_refine_ls_wR_factor_gt 0.1711
_refine_ls_wR_factor_ref 0.1862
_cod_data_source_file Acta-Chem-Scand-1997-51-44-1.cif
_cod_data_source_block 1
_cod_depositor_comments
;
No thermal values given in the paper
Arbitrarily values Uiso set to 0.03
;
_cod_original_sg_symbol_H-M 'P 21/c'
_cod_database_code 1557072

loop_
_space_group_symop_id
_space_group_symop_operation_xyz
1 x,y,z
2 -x,1/2+y,1/2-z
3 -x,-y,-z
4 x,1/2-y,1/2+z

loop_
_atom_site_label
_atom_site_type_symbol
_atom_site_thermal_displace_type
_atom_site_fract_x
_atom_site_fract_y
_atom_site_fract_z
_atom_site_occupancy
_atom_site_U_iso_or_equiv
_atom_site_calc_flag
_atom_site_refinement_flags
_atom_site_disorder_assembly
_atom_site_disorder_group
Zr1 Zr Uiso 0.79780(10) 0.34600(10) 0.37450(10) 1.000 0.0300 . . . .
Cl1 Cl Uiso 0.55710(10) 0.36290(10) 0.33130(10) 1.000 0.0300 . . . .
Cl2 Cl Uiso 0.8228(2) 0.48070(10) 0.32030(10) 1.000 0.0300 . . . .
Cl3 Cl Uiso 1.03820(10) 0.34000(10) 0.43380(10) 1.000 0.0300 . . . .
Cl4 Cl Uiso 0.7701(2) 0.22560(10) 0.45040(10) 1.000 0.0300 . . . .
Cl5 Cl Uiso 0.8098(2) 0.27020(10) 0.26010(10) 1.000 0.0300 . . . .
O11 O Uiso 0.7883(4) 0.4156(2) 0.4827(2) 1.000 0.0300 . . . .
C11 C Uiso 0.8676(7) 0.3985(5) 0.5628(3) 1.000 0.0300 . . . .
C12 C Uiso 0.8175(6) 0.4517(4) 0.6170(4) 1.000 0.0300 . . . .
C13 C Uiso 0.6953(7) 0.4933(4) 0.5652(4) 1.000 0.0300 . . . .
C14 C Uiso 0.7166(6) 0.4918(4) 0.4846(4) 1.000 0.0300 . . . .
O21 O Uiso 0.3779(5) 0.1763(3) 0.5692(3) 1.000 0.0300 . . . .
C21 C Uiso 0.499(5) 0.211(3) 0.6233(18) 0.56(4) 0.0300 . . . .
C21A C Uiso 0.438(3) 0.238(2) 0.6239(12) 0.44(4) 0.0300 . . . .
C22 C Uiso 0.498(5) 0.2975(18) 0.577(2) 0.56(4) 0.0300 . . . .
C22A C Uiso 0.543(4) 0.271(2) 0.589(2) 0.44(4) 0.0300 . . . .
C23 C Uiso 0.434(3) 0.275(2) 0.4968(16) 0.56(4) 0.0300 . . . .
C23A C Uiso 0.441(4) 0.293(3) 0.511(3) 0.44(4) 0.0300 . . . .
C24 C Uiso 0.356(2) 0.2138(14) 0.4935(11) 0.56(4) 0.0300 . . . .
C24A C Uiso 0.414(4) 0.189(3) 0.4973(15) 0.44(4) 0.0300 . . . .
O31 O Uiso 0.3700(4) 0.0115(2) 0.6534(2) 1.000 0.0300 . . . .
C31 C Uiso 0.5032(6) -0.0006(5) 0.6487(4) 1.000 0.0300 . . . .
C32 C Uiso 0.5358(8) -0.0857(5) 0.6729(7) 1.000 0.0300 . . . .
C33 C Uiso 0.4617(10) -0.0982(5) 0.7344(6) 1.000 0.0300 . . . .
C34 C Uiso 0.3365(8) -0.0516(4) 0.7013(4) 1.000 0.0300 . . . .
O41 O Uiso 0.1618(4) 0.0546(2) 0.4968(2) 1.000 0.0300 . . . .
C41 C Uiso 0.2168(7) -0.0110(4) 0.4612(4) 1.000 0.0300 . . . .
C42 C Uiso 0.1253(9) -0.0244(5) 0.3830(4) 1.000 0.0300 . . . .
C43 C Uiso 0.0676(8) 0.0576(6) 0.3610(4) 1.000 0.0300 . . . .
C44 C Uiso 0.0546(7) 0.0927(4) 0.4383(4) 1.000 0.0300 . . . .
O51 O Uiso 0.1634(4) 0.1524(2) 0.6600(2) 1.000 0.0300 . . . .
C51 C Uiso 0.0854(8) 0.2244(4) 0.6345(4) 1.000 0.0300 . . . .
C52 C Uiso 0.1233(8) 0.2852(4) 0.6996(4) 1.000 0.0300 . . . .
C53 C Uiso 0.1966(7) 0.2362(4) 0.7718(3) 1.000 0.0300 . . . .
C54 C Uiso 0.1825(6) 0.1481(4) 0.7437(3) 1.000 0.0300 . . . .
Li1 Li Uiso 0.2601(10) 0.0986(6) 0.5972(5) 1.000 0.0300 . . . .

loop_
_atom_type_symbol
_atom_type_description
_atom_type_scat_dispersion_real
_atom_type_scat_dispersion_imag
_atom_type_scat_source
C C 0.0033 0.0016 ' International Tables Vol C Tables 4.2.6.8 and 6.1.1.4'
Cl Cl 0.1484 0.1585 ' International Tables Vol C Tables 4.2.6.8 and 6.1.1.4'
Li Li -0.0003 0.0001 ' International Tables Vol C Tables 4.2.6.8 and 6.1.1.4'
O O 0.0106 0.0060 ' International Tables Vol C Tables 4.2.6.8 and 6.1.1.4'
Zr Zr -2.9673 0.5597 ' International Tables Vol C Tables 4.2.6.8 and 6.1.1.4'

loop_
_geom_angle_atom_site_label_1
_geom_angle_atom_site_label_2
_geom_angle_atom_site_label_3
_geom_angle
_geom_angle_site_symmetry_1
_geom_angle_site_symmetry_2
_geom_angle_site_symmetry_3
_geom_angle_publ_flag
Cl1 Zr1 Cl2 89.18(8) . . . yes
Cl1 Zr1 Cl3 172.13(9) . . . yes
Cl1 Zr1 Cl4 89.88(8) . . . yes
Cl1 Zr1 Cl5 94.51(9) . . . yes
Cl1 Zr1 O11 86.01(13) . . . yes
Cl2 Zr1 Cl3 89.86(8) . . . yes
Cl2 Zr1 Cl4 169.29(10) . . . yes
Cl2 Zr1 Cl5 95.82(9) . . . yes
Cl2 Zr1 O11 84.80(11) . . . yes
Cl3 Zr1 Cl4 89.61(9) . . . yes
Cl3 Zr1 Cl5 93.36(9) . . . yes
Cl3 Zr1 O11 86.13(13) . . . yes
Cl4 Zr1 Cl5 94.88(9) . . . yes
Cl4 Zr1 O11 84.49(11) . . . yes
Cl5 Zr1 O11 179.19(13) . . . yes
Zr1 O11 C11 125.6(4) . . . yes
Zr1 O11 C14 126.3(3) . . . yes
C11 O11 C14 107.7(5) . . . yes
O11 C11 C12 107.6(6) . . . yes
C11 C12 C13 105.1(5) . . . no
C12 C13 C14 104.4(6) . . . no
O11 C14 C13 104.1(5) . . . yes
C21 O21 C24 109.4(18) . . . yes
C21A O21 C24A 109(2) . . . yes
O21 C21 C22 97(3) . . . yes
O21 C21A C22A 103(2) . . . yes
C21 C22 C23 102(3) . . . no
C21A C22A C23A 92(3) . . . no
C22 C23 C24 112(3) . . . no
C22A C23A C24A 87(3) . . . no
O21 C24 C23 110.6(18) . . . yes
O21 C24A C23A 95(3) . . . yes
C31 O31 C34 109.3(5) . . . yes
O31 C31 C32 105.5(6) . . . yes
C31 C32 C33 102.3(7) . . . no
C32 C33 C34 102.5(7) . . . no
O31 C34 C33 105.7(7) . . . yes
C41 O41 C44 109.5(4) . . . yes
O41 C41 C42 106.6(6) . . . yes
C41 C42 C43 103.2(6) . . . no
C42 C43 C44 103.6(6) . . . no
O41 C44 C43 103.8(6) . . . yes
C51 O51 C54 105.8(4) . . . yes
O51 C51 C52 107.2(6) . . . yes
C51 C52 C53 105.2(5) . . . no
C52 C53 C54 104.1(5) . . . no
O51 C54 C53 105.3(4) . . . yes

loop_
_geom_bond_atom_site_label_1
_geom_bond_atom_site_label_2
_geom_bond_distance
_geom_bond_site_symmetry_1
_geom_bond_site_symmetry_2
_geom_bond_publ_flag
Zr1 Cl1 2.444(3) . . yes
Zr1 Cl2 2.444(3) . . yes
Zr1 Cl3 2.454(3) . . yes
Zr1 Cl4 2.443(3) . . yes
Zr1 Cl5 2.401(3) . . yes
Zr1 O11 2.248(4) . . yes
O11 C11 1.461(7) . . yes
O11 C14 1.460(8) . . yes
C11 C12 1.489(10) . . no
C12 C13 1.519(10) . . no
C13 C14 1.498(10) . . no
O21 C21 1.48(5) . . yes
O21 C24 1.43(2) . . yes
O21 C21A 1.42(3) . . yes
O21 C24A 1.43(3) . . yes
C21 C22 1.63(6) . . no
C21A C22A 1.50(5) . . no
C22 C23 1.44(4) . . no
C22A C23A 1.54(6) . . no
C23 C24 1.28(4) . . no
C23A C24A 1.73(7) . . no
O31 C31 1.432(8) . . yes
O31 C34 1.436(8) . . yes
C31 C32 1.469(12) . . no
C32 C33 1.508(15) . . no
C33 C34 1.493(13) . . no
O41 C41 1.440(8) . . yes
O41 C44 1.446(8) . . yes
C41 C42 1.469(10) . . no
C42 C43 1.480(13) . . no
C43 C44 1.519(10) . . no
O51 C51 1.435(8) . . yes
O51 C54 1.438(6) . . yes
C51 C52 1.491(10) . . no
C52 C53 1.526(9) . . no
C53 C54 1.519(9) . . no

loop_
_geom_torsion_atom_site_label_1
_geom_torsion_atom_site_label_2
_geom_torsion_atom_site_label_3
_geom_torsion_atom_site_label_4
_geom_torsion
_geom_torsion_site_symmetry_1
_geom_torsion_site_symmetry_2
_geom_torsion_site_symmetry_3
_geom_torsion_site_symmetry_4
_geom_torsion_publ_flag
Cl1 Zr1 O11 C11 141.4(5) . . . . no
Cl1 Zr1 O11 C14 -47.7(4) . . . . no
Cl2 Zr1 O11 C11 -129.1(5) . . . . no
Cl2 Zr1 O11 C14 41.9(4) . . . . no
Cl3 Zr1 O11 C11 -38.9(5) . . . . no
Cl3 Zr1 O11 C14 132.1(4) . . . . no
Cl4 Zr1 O11 C11 51.1(5) . . . . no
Cl4 Zr1 O11 C14 -137.9(4) . . . . no
Zr1 O11 C11 C12 -172.7(4) . . . . no
C14 O11 C11 C12 14.9(7) . . . . no
Zr1 O11 C14 C13 157.5(4) . . . . no
C11 O11 C14 C13 -30.2(6) . . . . no
O11 C11 C12 C13 6.3(7) . . . . no
C11 C12 C13 C14 -24.4(7) . . . . no
C12 C13 C14 O11 33.4(6) . . . . no
C24 O21 C21 C22 24(3) . . . . no
C21 O21 C24 C23 -10(3) . . . . no
O21 C21 C22 C23 -29(4) . . . . no
C21 C22 C23 C24 27(4) . . . . no
C22 C23 C24 O21 -12(4) . . . . no
C34 O31 C31 C32 17.7(7) . . . . no
C31 O31 C34 C33 6.7(7) . . . . no
O31 C31 C32 C33 -34.4(9) . . . . no
C31 C32 C33 C34 37.7(9) . . . . no
C32 C33 C34 O31 -27.5(8) . . . . no
C44 O41 C41 C42 -11.1(7) . . . . no
C41 O41 C44 C43 -11.7(7) . . . . no
O41 C41 C42 C43 29.9(8) . . . . no
C41 C42 C43 C44 -36.5(8) . . . . no
C42 C43 C44 O41 29.9(8) . . . . no
C54 O51 C51 C52 32.6(7) . . . . no
C51 O51 C54 C53 -35.9(6) . . . . no
O51 C51 C52 C53 -15.9(8) . . . . no
C51 C52 C53 C54 -5.6(8) . . . . no
C52 C53 C54 O51 25.1(7) . . . . no
